data_8107025
loop_
_publ_author_name
'Ghabbour, Hazem A.'
'El-Bendary, Eman R.'
'El-Ashmawy, Mahmoud B.'
'El-Kerdawy, Mohamed M.'

_publ_section_title
;
 Crystal structure of
 3-(((cyclohexyl(phenyl)methylidene)amino)oxy)-2-hydroxy-N-(propan-2-yl)propan-1-aminium
 chloride, C19H31ClN2O2
;
_journal_issue 3
_journal_name_full 'Zeitschrift f\"ur Kristallographie - New Crystal Structures'
_journal_page_first 847
_journal_page_last 848
_journal_paper_doi 10.1515/ncrs-2015-0289
_journal_volume 231
_journal_year 2016
_chemical_formula_sum 'C19 H31 Cl N2 O2'
_chemical_formula_weight 354.91
_space_group_IT_number 14
_space_group_name_Hall '-P 2ybc'
_space_group_name_H-M_alt 'P 1 21/c 1'
_symmetry_cell_setting monoclinic
_symmetry_Int_Tables_number 14
_symmetry_space_group_name_Hall '-P 2ybc'
_symmetry_space_group_name_H-M 'P 1 21/c 1'
_atom_sites_solution_hydrogens geom
_atom_sites_solution_primary direct
_atom_sites_solution_secondary difmap
_cell_angle_alpha 90
_cell_angle_beta 107.484(3)
_cell_angle_gamma 90
_cell_formula_units_Z 4
_cell_length_a 18.228(2)
_cell_length_b 10.0390(11)
_cell_length_c 11.0314(12)
_cell_measurement_reflns_used 9882
_cell_measurement_temperature 293(2)
_cell_measurement_theta_max 29.58
_cell_measurement_theta_min 2.34
_cell_volume 1925.4(4)
_computing_cell_refinement 'Bruker SAINT'
_computing_data_collection 'Bruker APEX2'
_computing_data_reduction 'Bruker SAINT'
_computing_molecular_graphics 'Bruker SHELXTL'
_computing_publication_material 'Bruker SHELXTL'
_computing_structure_refinement 'SHELXL-2014 (Sheldrick 2014)'
_computing_structure_solution 'SHELXS-97 (Sheldrick 2008)'
_diffrn_ambient_temperature 293(2)
_diffrn_measured_fraction_theta_full 0.999
_diffrn_measured_fraction_theta_max 0.999
_diffrn_measurement_device_type 'Bruker APEX-II CCD'
_diffrn_measurement_method '\f and \w scans'
_diffrn_radiation_monochromator graphite
_diffrn_radiation_source 'fine-focus micro tube'
_diffrn_radiation_type MoK\a
_diffrn_radiation_wavelength 0.71073
_diffrn_reflns_av_R_equivalents 0.0000
_diffrn_reflns_av_sigmaI/netI 0.0503
_diffrn_reflns_limit_h_max 22
_diffrn_reflns_limit_h_min -22
_diffrn_reflns_limit_k_max 12
_diffrn_reflns_limit_k_min -12
_diffrn_reflns_limit_l_max 13
_diffrn_reflns_limit_l_min -13
_diffrn_reflns_number 3929
_diffrn_reflns_theta_full 26.37
_diffrn_reflns_theta_max 26.37
_diffrn_reflns_theta_min 2.34
_diffrn_standards_decay_% .
_diffrn_standards_interval_count .
_diffrn_standards_interval_time .
_diffrn_standards_number 0
_exptl_absorpt_coefficient_mu 0.212
_exptl_absorpt_correction_T_max 0.9860
_exptl_absorpt_correction_T_min 0.9384
_exptl_absorpt_correction_type multi-scan
_exptl_absorpt_process_details SADABS_Bruker_2014
_exptl_crystal_colour colourless
_exptl_crystal_density_diffrn 1.221
_exptl_crystal_density_method 'not measured'
_exptl_crystal_description plate
_exptl_crystal_F_000 764
_exptl_crystal_size_max 0.30
_exptl_crystal_size_mid 0.19
_exptl_crystal_size_min 0.07
_refine_diff_density_max 0.757
_refine_diff_density_min -0.448
_refine_diff_density_rms 0.071
_refine_ls_extinction_method none
_refine_ls_goodness_of_fit_ref 1.037
_refine_ls_hydrogen_treatment constr
_refine_ls_matrix_type full
_refine_ls_number_parameters 223
_refine_ls_number_reflns 3929
_refine_ls_number_restraints 0
_refine_ls_restrained_S_all 1.037
_refine_ls_R_factor_all 0.0781
_refine_ls_R_factor_gt 0.0627
_refine_ls_shift/su_max 0.000
_refine_ls_shift/su_mean 0.000
_refine_ls_structure_factor_coef Fsqd
_refine_ls_weighting_details 'calc w=1/[\s^2^(Fo^2^)+(0.0985P)^2^+1.0316P] where P=(Fo^2^+2Fc^2^)/3'
_refine_ls_weighting_scheme calc
_refine_ls_wR_factor_gt 0.1533
_refine_ls_wR_factor_ref 0.1626
_reflns_number_gt 3271
_reflns_number_total 3929
_reflns_threshold_expression >2sigma(I)
_cod_data_source_file suppl_ncrs-2015-0289_suppl.cif
_cod_data_source_block cycloprop
_cod_original_sg_symbol_H-M 'P 21/c'
_cod_database_code 8107025

loop_
_symmetry_equiv_pos_as_xyz
'x, y, z'
'-x, y+1/2, -z+1/2'
'-x, -y, -z'
'x, -y-1/2, z-1/2'

loop_
_atom_site_label
_atom_site_type_symbol
_atom_site_fract_x
_atom_site_fract_y
_atom_site_fract_z
_atom_site_U_iso_or_equiv
_atom_site_adp_type
_atom_site_occupancy
_atom_site_site_symmetry_order
_atom_site_calc_flag
_atom_site_refinement_flags_posn
_atom_site_refinement_flags_adp
_atom_site_refinement_flags_occupancy
_atom_site_disorder_assembly
_atom_site_disorder_group
Cl1 Cl 0.52857(5) 0.70902(8) 0.01644(9) 0.0333(2) Uani 1 1 d . . . . .
O1 O 0.28282(14) 0.9282(2) 0.0721(2) 0.0296(6) Uani 1 1 d . . . . .
O2 O 0.41519(15) 0.8240(3) 0.2429(3) 0.0355(7) Uani 1 1 d . . . . .
H2 H 0.4460 0.8147 0.3138 0.053 Uiso 1 1 calc R . . . .
N1 N 0.25446(16) 1.0204(3) 0.1452(3) 0.0261(7) Uani 1 1 d . . . . .
N2 N 0.54877(15) 1.0162(3) 0.3275(3) 0.0229(6) Uani 1 1 d . . . . .
H2A H 0.5431 0.9405 0.3787 0.027 Uiso 1 1 calc R . . . .
H2B H 0.5342 1.0953 0.3652 0.027 Uiso 1 1 calc R . . . .
C1 C 0.0792(2) 1.0792(4) 0.2005(4) 0.0331(9) Uani 1 1 d . . . . .
H1A H 0.0706 1.1254 0.1202 0.040 Uiso 1 1 calc R . . . .
H1B H 0.0539 0.9933 0.1829 0.040 Uiso 1 1 calc R . . . .
C2 C 0.0436(2) 1.1587(4) 0.2844(4) 0.0391(10) Uani 1 1 d . . . . .
H2C H -0.0086 1.1819 0.2359 0.047 Uiso 1 1 calc R . . . .
H2D H 0.0410 1.1030 0.3548 0.047 Uiso 1 1 calc R . . . .
C3 C 0.0860(2) 1.2829(4) 0.3360(4) 0.0410(10) Uani 1 1 d . . . . .
H3A H 0.0659 1.3188 0.4011 0.049 Uiso 1 1 calc R . . . .
H3B H 0.0772 1.3483 0.2684 0.049 Uiso 1 1 calc R . . . .
C4 C 0.1713(2) 1.2607(4) 0.3919(4) 0.0315(8) Uani 1 1 d . . . . .
H4A H 0.1967 1.3465 0.4095 0.038 Uiso 1 1 calc R . . . .
H4B H 0.1807 1.2140 0.4721 0.038 Uiso 1 1 calc R . . . .
C5 C 0.2066(2) 1.1829(4) 0.3082(4) 0.0312(8) Uani 1 1 d . . . . .
H5A H 0.2078 1.2381 0.2367 0.037 Uiso 1 1 calc R . . . .
H5B H 0.2592 1.1612 0.3556 0.037 Uiso 1 1 calc R . . . .
C6 C 0.1645(2) 1.0577(4) 0.2594(3) 0.0315(9) Uani 1 1 d . . . . .
H6 H 0.1686 1.0048 0.3358 0.038 Uiso 1 1 calc R . . . .
C7 C 0.19948(19) 0.9712(3) 0.1806(3) 0.0240(7) Uani 1 1 d . . . . .
C8 C 0.1698(2) 0.8308(4) 0.1530(3) 0.0287(8) Uani 1 1 d . . . . .
C9 C 0.1956(2) 0.7316(4) 0.2436(4) 0.0338(9) Uani 1 1 d . . . . .
H9 H 0.2324 0.7515 0.3203 0.041 Uiso 1 1 calc R . . . .
C10 C 0.1666(2) 0.6025(4) 0.2203(4) 0.0314(8) Uani 1 1 d . . . . .
H10 H 0.1777 0.5393 0.2849 0.038 Uiso 1 1 calc R . . . .
C11 C 0.1203(2) 0.5697(4) 0.0971(4) 0.0407(10) Uani 1 1 d . . . . .
H11 H 0.1072 0.4813 0.0761 0.049 Uiso 1 1 calc R . . . .
C12 C 0.0943(2) 0.6675(4) 0.0078(4) 0.0384(10) Uani 1 1 d . . . . .
H12 H 0.0568 0.6476 -0.0682 0.046 Uiso 1 1 calc R . . . .
C13 C 0.1239(2) 0.7980(4) 0.0301(4) 0.0302(8) Uani 1 1 d . . . . .
H13 H 0.1132 0.8606 -0.0350 0.036 Uiso 1 1 calc R . . . .
C14 C 0.35782(18) 0.9735(4) 0.0723(3) 0.0248(8) Uani 1 1 d . . . . .
H14A H 0.3548 1.0660 0.0460 0.030 Uiso 1 1 calc R . . . .
H14B H 0.3751 0.9215 0.0120 0.030 Uiso 1 1 calc R . . . .
C15 C 0.41530(19) 0.9596(4) 0.2040(4) 0.0277(8) Uani 1 1 d . . . . .
H15 H 0.4003 1.0177 0.2639 0.033 Uiso 1 1 calc R . . . .
C16 C 0.4942(2) 0.9995(4) 0.1972(3) 0.0225(7) Uani 1 1 d . . . . .
H16A H 0.5134 0.9316 0.1520 0.027 Uiso 1 1 calc R . . . .
H16B H 0.4904 1.0825 0.1506 0.027 Uiso 1 1 calc R . . . .
C17 C 0.63243(18) 1.0281(4) 0.3341(4) 0.0265(8) Uani 1 1 d . . . . .
H17 H 0.6373 1.0899 0.2682 0.032 Uiso 1 1 calc R . . . .
C18 C 0.6756(2) 1.0839(4) 0.4639(4) 0.0389(10) Uani 1 1 d . . . . .
H18A H 0.6576 1.1724 0.4719 0.058 Uiso 1 1 calc GR . . . .
H18B H 0.7296 1.0865 0.4731 0.058 Uiso 1 1 calc GR . . . .
H18C H 0.6668 1.0281 0.5289 0.058 Uiso 1 1 calc GR . . . .
C19 C 0.6624(2) 0.8931(4) 0.3117(4) 0.0385(10) Uani 1 1 d . . . . .
H19A H 0.7164 0.8992 0.3216 0.058 Uiso 1 1 calc GR . . . .
H19B H 0.6357 0.8636 0.2271 0.058 Uiso 1 1 calc GR . . . .
H19C H 0.6540 0.8305 0.3720 0.058 Uiso 1 1 calc GR . . . .

loop_
_atom_site_aniso_label
_atom_site_aniso_U_11
_atom_site_aniso_U_22
_atom_site_aniso_U_33
_atom_site_aniso_U_23
_atom_site_aniso_U_13
_atom_site_aniso_U_12
Cl1 0.0534(5) 0.0216(4) 0.0244(4) -0.0020(4) 0.0109(5) -0.0047(4)
O1 0.0280(12) 0.0287(13) 0.0314(14) -0.0064(11) 0.0076(11) -0.0030(10)
O2 0.0430(15) 0.0252(13) 0.0335(15) 0.0059(11) 0.0040(12) -0.0078(12)
N1 0.0240(13) 0.0270(15) 0.0215(15) -0.0010(13) -0.0018(12) 0.0015(12)
N2 0.0287(14) 0.0180(14) 0.0187(15) -0.0015(11) 0.0022(12) 0.0032(11)
C1 0.0231(17) 0.036(2) 0.037(2) 0.0083(17) 0.0042(16) -0.0008(16)
C2 0.0287(18) 0.058(2) 0.029(2) 0.006(2) 0.0068(17) 0.0088(17)
C3 0.049(2) 0.028(2) 0.048(2) 0.0041(18) 0.0178(19) 0.0094(18)
C4 0.040(2) 0.0232(18) 0.0275(19) -0.0013(15) 0.0034(16) 0.0018(16)
C5 0.0269(17) 0.0267(19) 0.036(2) 0.0002(16) 0.0028(15) -0.0032(15)
C6 0.0249(17) 0.045(2) 0.0227(19) -0.0056(16) 0.0041(15) -0.0065(16)
C7 0.0210(15) 0.0276(18) 0.0190(17) 0.0020(14) -0.0006(13) -0.0047(14)
C8 0.0309(17) 0.0299(19) 0.0218(18) 0.0013(15) 0.0027(15) -0.0095(15)
C9 0.039(2) 0.028(2) 0.026(2) -0.0030(16) -0.0027(16) -0.0045(16)
C10 0.0350(19) 0.028(2) 0.0295(19) 0.0027(16) 0.0077(16) -0.0022(16)
C11 0.041(2) 0.0230(19) 0.054(3) -0.0086(19) 0.007(2) -0.0088(17)
C12 0.047(2) 0.033(2) 0.031(2) -0.0112(17) 0.0063(18) -0.0119(18)
C13 0.0271(17) 0.0311(19) 0.0288(19) -0.0033(16) 0.0028(15) -0.0011(15)
C14 0.0226(17) 0.0278(18) 0.0230(18) -0.0014(14) 0.0052(14) -0.0004(14)
C15 0.0293(17) 0.0265(19) 0.0259(19) -0.0001(14) 0.0061(15) -0.0006(15)
C16 0.0256(15) 0.0174(14) 0.0194(16) 0.0012(15) -0.0010(14) 0.0023(12)
C17 0.0247(15) 0.0223(17) 0.0275(19) 0.0008(15) 0.0001(14) 0.0007(14)
C18 0.038(2) 0.030(2) 0.037(2) -0.0033(17) -0.0080(18) 0.0014(16)
C19 0.0287(18) 0.035(2) 0.044(2) -0.0094(19) -0.0011(17) 0.0076(16)

loop_
_atom_type_symbol
_atom_type_description
_atom_type_scat_dispersion_real
_atom_type_scat_dispersion_imag
_atom_type_scat_source
C C 0.0033 0.0016 'International Tables Vol C Tables 4.2.6.8 and 6.1.1.4'
H H 0.0000 0.0000 'International Tables Vol C Tables 4.2.6.8 and 6.1.1.4'
N N 0.0061 0.0033 'International Tables Vol C Tables 4.2.6.8 and 6.1.1.4'
O O 0.0106 0.0060 'International Tables Vol C Tables 4.2.6.8 and 6.1.1.4'
Cl Cl 0.1484 0.1585 'International Tables Vol C Tables 4.2.6.8 and 6.1.1.4'

loop_
_geom_angle_atom_site_label_1
_geom_angle_atom_site_label_2
_geom_angle_atom_site_label_3
_geom_angle
_geom_angle_site_symmetry_1
_geom_angle_site_symmetry_3
N1 O1 C14 107.5(2) . .
C15 O2 H2 109.5 . .
C7 N1 O1 111.9(3) . .
H2A N2 H2B 107.5 . .
C16 N2 H2A 108.5 . .
C16 N2 H2B 108.5 . .
C16 N2 C17 115.3(3) . .
C17 N2 H2A 108.5 . .
C17 N2 H2B 108.5 . .
H1A C1 H1B 107.8 . .
C2 C1 H1A 109.0 . .
C2 C1 H1B 109.0 . .
C2 C1 C6 112.9(3) . .
C6 C1 H1A 109.0 . .
C6 C1 H1B 109.0 . .
C1 C2 H2C 108.7 . .
C1 C2 H2D 108.7 . .
H2C C2 H2D 107.6 . .
C3 C2 C1 114.1(4) . .
C3 C2 H2C 108.7 . .
C3 C2 H2D 108.7 . .
C2 C3 H3A 109.0 . .
C2 C3 H3B 109.0 . .
C2 C3 C4 112.7(3) . .
H3A C3 H3B 107.8 . .
C4 C3 H3A 109.0 . .
C4 C3 H3B 109.0 . .
C3 C4 H4A 108.7 . .
C3 C4 H4B 108.7 . .
H4A C4 H4B 107.6 . .
C5 C4 C3 114.0(3) . .
C5 C4 H4A 108.7 . .
C5 C4 H4B 108.7 . .
C4 C5 H5A 108.9 . .
C4 C5 H5B 108.9 . .
H5A C5 H5B 107.7 . .
C6 C5 C4 113.3(3) . .
C6 C5 H5A 108.9 . .
C6 C5 H5B 108.9 . .
C1 C6 H6 104.5 . .
C5 C6 C1 112.8(3) . .
C5 C6 H6 104.5 . .
C5 C6 C7 115.9(3) . .
C7 C6 C1 113.3(3) . .
C7 C6 H6 104.5 . .
N1 C7 C6 117.5(3) . .
N1 C7 C8 124.5(3) . .
C6 C7 C8 118.0(3) . .
C9 C8 C7 120.1(3) . .
C9 C8 C13 120.1(3) . .
C13 C8 C7 119.3(3) . .
C8 C9 H9 119.8 . .
C8 C9 C10 120.5(3) . .
C10 C9 H9 119.8 . .
C9 C10 H10 120.7 . .
C9 C10 C11 118.7(4) . .
C11 C10 H10 120.7 . .
C10 C11 H11 119.9 . .
C12 C11 C10 120.3(4) . .
C12 C11 H11 119.9 . .
C11 C12 H12 119.7 . .
C11 C12 C13 120.6(4) . .
C13 C12 H12 119.7 . .
C8 C13 C12 118.2(4) . .
C8 C13 H13 120.9 . .
C12 C13 H13 120.9 . .
O1 C14 H14A 109.5 . .
O1 C14 H14B 109.5 . .
O1 C14 C15 110.7(3) . .
H14A C14 H14B 108.1 . .
C15 C14 H14A 109.5 . .
C15 C14 H14B 109.5 . .
O2 C15 C14 108.2(3) . .
O2 C15 H15 109.8 . .
O2 C15 C16 110.7(3) . .
C14 C15 H15 109.8 . .
C16 C15 C14 108.7(3) . .
C16 C15 H15 109.8 . .
N2 C16 C15 110.5(3) . .
N2 C16 H16A 109.6 . .
N2 C16 H16B 109.6 . .
C15 C16 H16A 109.6 . .
C15 C16 H16B 109.6 . .
H16A C16 H16B 108.1 . .
N2 C17 H17 109.2 . .
N2 C17 C18 107.7(3) . .
C18 C17 H17 109.2 . .
C19 C17 N2 109.3(3) . .
C19 C17 H17 109.2 . .
C19 C17 C18 112.0(3) . .
C17 C18 H18A 109.5 . .
C17 C18 H18B 109.5 . .
C17 C18 H18C 109.5 . .
H18A C18 H18B 109.5 . .
H18A C18 H18C 109.5 . .
H18B C18 H18C 109.5 . .
C17 C19 H19A 109.5 . .
C17 C19 H19B 109.5 . .
C17 C19 H19C 109.5 . .
H19A C19 H19B 109.5 . .
H19A C19 H19C 109.5 . .
H19B C19 H19C 109.5 . .

loop_
_geom_bond_atom_site_label_1
_geom_bond_atom_site_label_2
_geom_bond_distance
_geom_bond_site_symmetry_2
O1 N1 1.423(4) .
O1 C14 1.440(4) .
O2 H2 0.8200 .
O2 C15 1.428(4) .
N1 C7 1.279(5) .
N2 H2A 0.9700 .
N2 H2B 0.9700 .
N2 C16 1.492(4) .
N2 C17 1.509(4) .
C1 H1A 0.9700 .
C1 H1B 0.9700 .
C1 C2 1.508(6) .
C1 C6 1.510(5) .
C2 H2C 0.9700 .
C2 H2D 0.9700 .
C2 C3 1.487(6) .
C3 H3A 0.9700 .
C3 H3B 0.9700 .
C3 C4 1.507(5) .
C4 H4A 0.9700 .
C4 H4B 0.9700 .
C4 C5 1.493(6) .
C5 H5A 0.9700 .
C5 H5B 0.9700 .
C5 C6 1.486(5) .
C6 H6 0.9800 .
C6 C7 1.500(5) .
C7 C8 1.507(5) .
C8 C9 1.389(5) .
C8 C13 1.402(5) .
C9 H9 0.9300 .
C9 C10 1.394(6) .
C10 H10 0.9300 .
C10 C11 1.407(6) .
C11 H11 0.9300 .
C11 C12 1.370(6) .
C12 H12 0.9300 .
C12 C13 1.410(5) .
C13 H13 0.9300 .
C14 H14A 0.9700 .
C14 H14B 0.9700 .
C14 C15 1.521(5) .
C15 H15 0.9800 .
C15 C16 1.516(5) .
C16 H16A 0.9700 .
C16 H16B 0.9700 .
C17 H17 0.9800 .
C17 C18 1.519(5) .
C17 C19 1.509(5) .
C18 H18A 0.9600 .
C18 H18B 0.9600 .
C18 H18C 0.9600 .
C19 H19A 0.9600 .
C19 H19B 0.9600 .
C19 H19C 0.9600 .

loop_
_geom_torsion_atom_site_label_1
_geom_torsion_atom_site_label_2
_geom_torsion_atom_site_label_3
_geom_torsion_atom_site_label_4
_geom_torsion
_geom_torsion_site_symmetry_1
_geom_torsion_site_symmetry_2
_geom_torsion_site_symmetry_3
_geom_torsion_site_symmetry_4
O1 N1 C7 C6 179.6(3) . . . .
O1 N1 C7 C8 2.1(4) . . . .
O1 C14 C15 O2 55.9(4) . . . .
O1 C14 C15 C16 176.2(3) . . . .
O2 C15 C16 N2 -73.7(4) . . . .
N1 O1 C14 C15 68.7(3) . . . .
N1 C7 C8 C9 97.0(5) . . . .
N1 C7 C8 C13 -75.0(5) . . . .
C1 C2 C3 C4 -47.7(5) . . . .
C1 C6 C7 N1 121.9(4) . . . .
C1 C6 C7 C8 -60.5(4) . . . .
C2 C1 C6 C5 -49.7(5) . . . .
C2 C1 C6 C7 176.2(3) . . . .
C2 C3 C4 C5 48.2(5) . . . .
C3 C4 C5 C6 -49.9(5) . . . .
C4 C5 C6 C1 50.4(4) . . . .
C4 C5 C6 C7 -176.7(3) . . . .
C5 C6 C7 N1 -10.8(5) . . . .
C5 C6 C7 C8 166.8(3) . . . .
C6 C1 C2 C3 48.9(5) . . . .
C6 C7 C8 C9 -80.5(4) . . . .
C6 C7 C8 C13 107.6(4) . . . .
C7 C8 C9 C10 178.0(4) . . . .
C7 C8 C13 C12 -177.5(4) . . . .
C8 C9 C10 C11 9.7(6) . . . .
C9 C8 C13 C12 10.6(6) . . . .
C9 C10 C11 C12 -10.2(6) . . . .
C10 C11 C12 C13 11.0(7) . . . .
C11 C12 C13 C8 -11.1(6) . . . .
C13 C8 C9 C10 -10.2(6) . . . .
C14 O1 N1 C7 -161.6(3) . . . .
C14 C15 C16 N2 167.6(3) . . . .
C16 N2 C17 C18 163.7(3) . . . .
C16 N2 C17 C19 -74.3(4) . . . .
C17 N2 C16 C15 168.0(3) . . . .
